data_7707029
loop_
_publ_author_name
'Zechovsk\'y, Jan'
'Mr\'ozek, Ond\<rej'
'Samsonov, Maksim'
'Jambor, Roman'
'R\%u\<Zi\<cka, Ale\<s'
'Dost\'al, Libor'

_publ_section_title
;
 Coordination capabilities of bis-(2-pyridyl)amides in the field of
 divalent germanium, tin and lead compounds.
;
_journal_issue 18
_journal_name_full 'Dalton transactions (Cambridge, England : 2003)'
_journal_page_first 6321
_journal_page_last 6332
_journal_paper_doi 10.1039/d1dt00717c
_journal_volume 50
_journal_year 2021
_chemical_formula_sum 'C24 H24 N6 Sn'
_chemical_formula_weight 515.18
_space_group_crystal_system monoclinic
_space_group_IT_number 14
_space_group_name_Hall '-P 2ybc'
_space_group_name_H-M_alt 'P 1 21/c 1'
_atom_sites_solution_hydrogens geom
_audit_creation_method SHELXL-2014/7
_audit_update_record
;
2020-09-21 deposited with the CCDC.	2021-03-29 downloaded from the CCDC.
;
_cell_angle_alpha 90
_cell_angle_beta 92.591(2)
_cell_angle_gamma 90
_cell_formula_units_Z 4
_cell_length_a 11.4993(5)
_cell_length_b 21.1590(8)
_cell_length_c 9.1723(4)
_cell_measurement_reflns_used 51074
_cell_measurement_temperature 150(2)
_cell_measurement_theta_max 27.5
_cell_measurement_theta_min 1
_cell_volume 2229.46(16)
_computing_cell_refinement 'APEX3 v2016.9-0 (Bruker AXS)'
_computing_data_collection 'Bruker Instrument Service vV6.2.3'
_computing_data_reduction 'SAINT V8.37A (Bruker AXS Inc., 2015)'
_computing_molecular_graphics 'SHELXL-2017/1 (Sheldrick, 2017)'
_computing_publication_material 'Bruker SHELXTL'
_computing_structure_refinement 'SHELXL-2017/1 (Sheldrick, 2017)'
_computing_structure_solution 'XT, VERSION 2014/5'
_diffrn_ambient_temperature 150(2)
_diffrn_detector_area_resol_mean 10.4167
_diffrn_measured_fraction_theta_full 0.998
_diffrn_measured_fraction_theta_max 0.998
_diffrn_measurement_device_type 'Bruker D8 - Venture'
_diffrn_measurement_method '\f and \w scans to fill the Ewald sphere'
_diffrn_radiation_type MoK\a
_diffrn_radiation_wavelength 0.71073
_diffrn_reflns_av_R_equivalents 0.0352
_diffrn_reflns_av_unetI/netI 0.0160
_diffrn_reflns_Laue_measured_fraction_full 0.998
_diffrn_reflns_Laue_measured_fraction_max 0.998
_diffrn_reflns_limit_h_max 14
_diffrn_reflns_limit_h_min -14
_diffrn_reflns_limit_k_max 27
_diffrn_reflns_limit_k_min -27
_diffrn_reflns_limit_l_max 11
_diffrn_reflns_limit_l_min -11
_diffrn_reflns_number 51074
_diffrn_reflns_point_group_measured_fraction_full 0.998
_diffrn_reflns_point_group_measured_fraction_max 0.998
_diffrn_reflns_theta_full 25.242
_diffrn_reflns_theta_max 27.537
_diffrn_reflns_theta_min 2.617
_diffrn_source 'sealed X-ray tube'
_exptl_absorpt_coefficient_mu 1.170
_exptl_absorpt_correction_T_max 0.7456
_exptl_absorpt_correction_T_min 0.5601
_exptl_absorpt_correction_type multi-scan
_exptl_absorpt_process_details
;
SADABS-2016/2 - Bruker AXS area detector
scaling and absorption correction
;
_exptl_crystal_colour yellow
_exptl_crystal_density_diffrn 1.535
_exptl_crystal_description block
_exptl_crystal_F_000 1040
_exptl_crystal_size_max 0.594
_exptl_crystal_size_mid 0.339
_exptl_crystal_size_min 0.278
_refine_diff_density_max 0.298
_refine_diff_density_min -0.613
_refine_diff_density_rms 0.067
_refine_ls_extinction_method none
_refine_ls_goodness_of_fit_ref 1.138
_refine_ls_hydrogen_treatment constr
_refine_ls_matrix_type full
_refine_ls_number_parameters 284
_refine_ls_number_reflns 5118
_refine_ls_number_restraints 264
_refine_ls_restrained_S_all 1.114
_refine_ls_R_factor_all 0.0273
_refine_ls_R_factor_gt 0.0225
_refine_ls_shift/su_max 0.002
_refine_ls_shift/su_mean 0.000
_refine_ls_structure_factor_coef Fsqd
_refine_ls_weighting_details 'w=1/[\s^2^(Fo^2^)+(0.0219P)^2^+1.4615P] where P=(Fo^2^+2Fc^2^)/3'
_refine_ls_weighting_scheme calc
_refine_ls_wR_factor_gt 0.0519
_refine_ls_wR_factor_ref 0.0541
_reflns_Friedel_coverage 0.000
_reflns_number_gt 4672
_reflns_number_total 5118
_reflns_threshold_expression 'I > 2\s(I)'
_cod_data_source_file d1dt00717c4.cif
_cod_data_source_block ld200204Bi1
_cod_depositor_comments 'Adding full bibliography for 7707027--7707037.cif.'
_cod_original_sg_symbol_H-M 'P 21/c'
_cod_database_code 7707029
_shelx_shelxl_version_number 2014/7
_shelx_space_group_comment
;
The symmetry employed for this shelxl refinement is uniquely defined
by the following loop, which should always be used as a source of
symmetry information in preference to the above space-group names.
They are only intended as comments.
;
_exptl_absorpt_special_details
;
The ratio of minimum to maximum
apparent transmission was 0.751
;

loop_
_space_group_symop_operation_xyz
'x, y, z'
'-x, y+1/2, -z+1/2'
'-x, -y, -z'
'x, -y-1/2, z-1/2'

loop_
_atom_site_label
_atom_site_type_symbol
_atom_site_fract_x
_atom_site_fract_y
_atom_site_fract_z
_atom_site_U_iso_or_equiv
_atom_site_adp_type
_atom_site_occupancy
_atom_site_site_symmetry_order
_atom_site_calc_flag
_atom_site_refinement_flags_posn
_atom_site_refinement_flags_adp
_atom_site_refinement_flags_occupancy
_atom_site_disorder_assembly
_atom_site_disorder_group
Sn1 Sn 0.82738(2) 0.40295(2) 0.58664(2) 0.02154(5) Uani 1 1 d . U . . .
N1 N 0.84643(13) 0.47862(7) 0.41989(16) 0.0202(3) Uani 1 1 d . U . . .
C1 C 0.87226(15) 0.44199(8) 0.3034(2) 0.0205(3) Uani 1 1 d . U . . .
C2 C 0.89380(16) 0.33394(8) 0.2487(2) 0.0251(4) Uani 1 1 d . U . . .
N2 N 0.86190(13) 0.37982(7) 0.33975(17) 0.0213(3) Uani 1 1 d . U . . .
N3 N 0.83260(13) 0.57594(7) 0.29415(17) 0.0206(3) Uani 1 1 d . U . . .
C3 C 0.93699(19) 0.34849(9) 0.1146(2) 0.0320(4) Uani 1 1 d . U . . .
H3 H 0.9617 0.3160 0.0516 0.038 Uiso 1 1 calc R U . . .
N4 N 0.64528(13) 0.38622(7) 0.52966(18) 0.0240(3) Uani 1 1 d . U . . .
C4 C 0.9435(2) 0.41154(10) 0.0735(2) 0.0335(5) Uani 1 1 d . U . . .
H4 H 0.9708 0.4221 -0.0196 0.040 Uiso 1 1 calc R U . . .
N5 N 0.66951(13) 0.46534(7) 0.68895(16) 0.0208(3) Uani 1 1 d . U . . .
C5 C 0.91108(18) 0.45894(9) 0.1659(2) 0.0275(4) Uani 1 1 d . U . . .
H5 H 0.9149 0.5020 0.1374 0.033 Uiso 1 1 calc R U . . .
C6 C 0.8786(2) 0.26707(9) 0.2963(3) 0.0399(5) Uani 1 1 d . U . . .
H6A H 0.8099 0.2489 0.2450 0.060 Uiso 1 1 calc R U . . .
H6B H 0.8683 0.2659 0.4018 0.060 Uiso 1 1 calc R U . . .
H6C H 0.9477 0.2425 0.2735 0.060 Uiso 1 1 calc R U . . .
N6 N 0.63894(14) 0.27861(7) 0.48596(18) 0.0262(3) Uani 1 1 d . U . . .
C7 C 0.84480(14) 0.54398(8) 0.4204(2) 0.0200(3) Uani 1 1 d . U . . .
C9 C 0.83042(19) 0.67306(9) 0.4289(2) 0.0318(4) Uani 1 1 d . U . . .
H9 H 0.8239 0.7178 0.4287 0.038 Uiso 1 1 calc R U . . .
C8 C 0.82599(16) 0.63945(8) 0.2997(2) 0.0246(4) Uani 1 1 d . U . . .
C10 C 0.84469(19) 0.63983(10) 0.5592(2) 0.0324(4) Uani 1 1 d . U . . .
H10 H 0.8490 0.6617 0.6497 0.039 Uiso 1 1 calc R U . . .
C11 C 0.85255(17) 0.57497(9) 0.5560(2) 0.0260(4) Uani 1 1 d . U . . .
H11 H 0.8630 0.5515 0.6439 0.031 Uiso 1 1 calc R U . . .
C12 C 0.8110(2) 0.67209(9) 0.1546(2) 0.0354(5) Uani 1 1 d . U . . .
H12A H 0.8728 0.6587 0.0914 0.053 Uiso 1 1 calc R U . . .
H12B H 0.8152 0.7179 0.1690 0.053 Uiso 1 1 calc R U . . .
H12C H 0.7351 0.6609 0.1089 0.053 Uiso 1 1 calc R U . . .
C13 C 0.59002(16) 0.42840(8) 0.61444(19) 0.0210(3) Uani 1 1 d . U . . .
C14 C 0.63492(17) 0.50564(8) 0.79184(19) 0.0232(4) Uani 1 1 d . U . . .
C15 C 0.51853(17) 0.51337(9) 0.8182(2) 0.0276(4) Uani 1 1 d . U . . .
H15 H 0.4950 0.5425 0.8900 0.033 Uiso 1 1 calc R U . . .
C16 C 0.43630(17) 0.47794(9) 0.7382(2) 0.0282(4) Uani 1 1 d . U . . .
H16 H 0.3559 0.4837 0.7537 0.034 Uiso 1 1 calc R U . . .
C17 C 0.47036(16) 0.43452(9) 0.6367(2) 0.0258(4) Uani 1 1 d . U . . .
H17 H 0.4147 0.4095 0.5833 0.031 Uiso 1 1 calc R U . . .
C18 C 0.7273(2) 0.54145(10) 0.8785(2) 0.0346(5) Uani 1 1 d . U . . .
H18A H 0.8016 0.5190 0.8747 0.052 Uiso 1 1 calc R U . . .
H18B H 0.7052 0.5449 0.9801 0.052 Uiso 1 1 calc R U . . .
H18C H 0.7353 0.5839 0.8371 0.052 Uiso 1 1 calc R U . . .
C19 C 0.59007(16) 0.33516(8) 0.4586(2) 0.0235(4) Uani 1 1 d . U . . .
C20 C 0.59088(18) 0.22739(9) 0.4199(2) 0.0299(4) Uani 1 1 d . U . . .
C21 C 0.4941(2) 0.23157(11) 0.3240(3) 0.0382(5) Uani 1 1 d . U . . .
H21 H 0.4619 0.1947 0.2789 0.046 Uiso 1 1 calc R U . . .
C22 C 0.4461(2) 0.28980(12) 0.2958(3) 0.0416(5) Uani 1 1 d . U . . .
H22 H 0.3806 0.2936 0.2294 0.050 Uiso 1 1 calc R U . . .
C23 C 0.49255(19) 0.34301(10) 0.3637(2) 0.0338(4) Uani 1 1 d . U . . .
H23 H 0.4593 0.3836 0.3464 0.041 Uiso 1 1 calc R U . . .
C24 C 0.6462(2) 0.16486(10) 0.4576(3) 0.0450(6) Uani 1 1 d . U . . .
H24A H 0.5976 0.1306 0.4165 0.068 Uiso 1 1 calc R U . . .
H24B H 0.6538 0.1603 0.5639 0.068 Uiso 1 1 calc R U . . .
H24C H 0.7235 0.1628 0.4170 0.068 Uiso 1 1 calc R U . . .

loop_
_atom_site_aniso_label
_atom_site_aniso_U_11
_atom_site_aniso_U_22
_atom_site_aniso_U_33
_atom_site_aniso_U_23
_atom_site_aniso_U_13
_atom_site_aniso_U_12
Sn1 0.02008(7) 0.02020(7) 0.02438(7) 0.00530(5) 0.00151(5) 0.00133(5)
N1 0.0199(7) 0.0177(7) 0.0230(7) 0.0021(6) 0.0008(6) -0.0010(5)
C1 0.0165(8) 0.0186(8) 0.0265(9) 0.0009(7) 0.0005(7) -0.0012(6)
C2 0.0229(9) 0.0188(8) 0.0339(10) -0.0011(7) 0.0055(8) -0.0002(7)
N2 0.0197(7) 0.0169(7) 0.0274(8) 0.0024(6) 0.0032(6) -0.0004(6)
N3 0.0196(7) 0.0161(7) 0.0263(8) 0.0019(6) 0.0015(6) -0.0003(6)
C3 0.0381(11) 0.0245(9) 0.0342(10) -0.0067(8) 0.0111(9) -0.0021(8)
N4 0.0202(7) 0.0209(7) 0.0313(8) -0.0047(6) 0.0041(6) -0.0044(6)
C4 0.0429(12) 0.0305(10) 0.0279(10) 0.0012(8) 0.0109(9) -0.0038(9)
N5 0.0214(7) 0.0187(7) 0.0225(7) 0.0021(6) 0.0014(6) -0.0012(6)
C5 0.0340(10) 0.0208(9) 0.0282(9) 0.0032(7) 0.0060(8) -0.0032(8)
C6 0.0518(14) 0.0186(9) 0.0508(13) 0.0019(9) 0.0207(11) 0.0022(9)
N6 0.0238(8) 0.0232(8) 0.0320(8) -0.0042(6) 0.0055(6) -0.0030(6)
C7 0.0146(8) 0.0187(8) 0.0265(9) 0.0003(7) 0.0002(6) -0.0024(6)
C9 0.0376(11) 0.0168(8) 0.0412(11) -0.0033(8) 0.0038(9) -0.0010(8)
C8 0.0214(9) 0.0182(8) 0.0343(10) 0.0018(7) 0.0034(7) -0.0014(7)
C10 0.0377(11) 0.0255(10) 0.0338(10) -0.0088(8) -0.0006(9) -0.0046(8)
C11 0.0268(9) 0.0249(9) 0.0260(9) -0.0004(7) -0.0030(7) -0.0046(7)
C12 0.0492(13) 0.0193(9) 0.0383(11) 0.0077(8) 0.0095(10) 0.0061(9)
C13 0.0221(8) 0.0188(8) 0.0222(8) 0.0030(7) 0.0030(7) -0.0021(6)
C14 0.0296(9) 0.0204(8) 0.0195(8) 0.0025(7) 0.0015(7) -0.0015(7)
C15 0.0323(10) 0.0266(9) 0.0242(9) -0.0011(7) 0.0058(8) 0.0042(8)
C16 0.0218(9) 0.0318(10) 0.0313(10) 0.0030(8) 0.0040(7) 0.0046(7)
C17 0.0198(9) 0.0282(9) 0.0293(10) 0.0012(8) 0.0019(7) -0.0025(7)
C18 0.0398(12) 0.0366(11) 0.0273(10) -0.0080(8) -0.0009(9) -0.0059(9)
C19 0.0241(9) 0.0225(8) 0.0243(9) -0.0022(7) 0.0065(7) -0.0055(7)
C20 0.0279(10) 0.0243(9) 0.0384(11) -0.0081(8) 0.0122(8) -0.0052(7)
C21 0.0354(11) 0.0349(11) 0.0445(12) -0.0162(9) 0.0035(9) -0.0123(9)
C22 0.0391(12) 0.0449(12) 0.0396(12) -0.0083(10) -0.0112(10) -0.0050(10)
C23 0.0388(12) 0.0292(10) 0.0329(10) 0.0008(8) -0.0049(9) -0.0007(8)
C24 0.0438(13) 0.0241(10) 0.0675(16) -0.0101(10) 0.0055(12) -0.0003(9)

loop_
_atom_type_symbol
_atom_type_description
_atom_type_scat_dispersion_real
_atom_type_scat_dispersion_imag
_atom_type_scat_source
C C 0.0033 0.0016 'International Tables Vol C Tables 4.2.6.8 and 6.1.1.4'
H H 0.0000 0.0000 'International Tables Vol C Tables 4.2.6.8 and 6.1.1.4'
N N 0.0061 0.0033 'International Tables Vol C Tables 4.2.6.8 and 6.1.1.4'
Sn Sn -0.6537 1.4246 'International Tables Vol C Tables 4.2.6.8 and 6.1.1.4'

loop_
_geom_angle_atom_site_label_1
_geom_angle_atom_site_label_2
_geom_angle_atom_site_label_3
_geom_angle
_geom_angle_site_symmetry_1
_geom_angle_site_symmetry_3
_geom_angle_publ_flag
N4 Sn1 N1 94.34(6) . . ?
N4 Sn1 N2 86.41(6) . . ?
N1 Sn1 N2 57.79(5) . . ?
N4 Sn1 N5 57.20(5) . . ?
N1 Sn1 N5 88.48(5) . . ?
N2 Sn1 N5 129.28(5) . . ?
C1 N1 C7 125.08(15) . . ?
C1 N1 Sn1 99.26(10) . . ?
C7 N1 Sn1 135.48(12) . . ?
N1 C1 N2 109.40(15) . . ?
N1 C1 C5 130.42(16) . . ?
N2 C1 C5 120.08(16) . . ?
N2 C2 C3 120.79(17) . . ?
N2 C2 C6 117.67(17) . . ?
C3 C2 C6 121.53(18) . . ?
C2 N2 C1 121.07(15) . . ?
C2 N2 Sn1 143.78(12) . . ?
C1 N2 Sn1 93.14(11) . . ?
C7 N3 C8 118.24(16) . . ?
C2 C3 C4 118.76(18) . . ?
C2 C3 H3 120.6 . . ?
C4 C3 H3 120.6 . . ?
C13 N4 C19 123.99(16) . . ?
C13 N4 Sn1 103.10(11) . . ?
C19 N4 Sn1 130.73(12) . . ?
C5 C4 C3 120.92(19) . . ?
C5 C4 H4 119.5 . . ?
C3 C4 H4 119.5 . . ?
C14 N5 C13 120.17(16) . . ?
C14 N5 Sn1 148.53(13) . . ?
C13 N5 Sn1 89.47(10) . . ?
C4 C5 C1 118.26(17) . . ?
C4 C5 H5 120.9 . . ?
C1 C5 H5 120.9 . . ?
C2 C6 H6A 109.5 . . ?
C2 C6 H6B 109.5 . . ?
H6A C6 H6B 109.5 . . ?
C2 C6 H6C 109.5 . . ?
H6A C6 H6C 109.5 . . ?
H6B C6 H6C 109.5 . . ?
C19 N6 C20 118.28(17) . . ?
N3 C7 N1 120.07(16) . . ?
N3 C7 C11 121.88(16) . . ?
N1 C7 C11 118.01(16) . . ?
C8 C9 C10 118.39(18) . . ?
C8 C9 H9 120.8 . . ?
C10 C9 H9 120.8 . . ?
N3 C8 C9 123.13(18) . . ?
N3 C8 C12 115.42(17) . . ?
C9 C8 C12 121.44(17) . . ?
C11 C10 C9 119.45(18) . . ?
C11 C10 H10 120.3 . . ?
C9 C10 H10 120.3 . . ?
C10 C11 C7 118.88(18) . . ?
C10 C11 H11 120.6 . . ?
C7 C11 H11 120.6 . . ?
C8 C12 H12A 109.5 . . ?
C8 C12 H12B 109.5 . . ?
H12A C12 H12B 109.5 . . ?
C8 C12 H12C 109.5 . . ?
H12A C12 H12C 109.5 . . ?
H12B C12 H12C 109.5 . . ?
N4 C13 N5 110.06(16) . . ?
N4 C13 C17 128.98(17) . . ?
N5 C13 C17 120.86(16) . . ?
N5 C14 C15 121.17(17) . . ?
N5 C14 C18 117.81(17) . . ?
C15 C14 C18 121.02(17) . . ?
C14 C15 C16 119.05(17) . . ?
C14 C15 H15 120.5 . . ?
C16 C15 H15 120.5 . . ?
C17 C16 C15 120.61(18) . . ?
C17 C16 H16 119.7 . . ?
C15 C16 H16 119.7 . . ?
C16 C17 C13 118.01(18) . . ?
C16 C17 H17 121.0 . . ?
C13 C17 H17 121.0 . . ?
C14 C18 H18A 109.5 . . ?
C14 C18 H18B 109.5 . . ?
H18A C18 H18B 109.5 . . ?
C14 C18 H18C 109.5 . . ?
H18A C18 H18C 109.5 . . ?
H18B C18 H18C 109.5 . . ?
N6 C19 C23 122.68(17) . . ?
N6 C19 N4 115.12(17) . . ?
C23 C19 N4 122.19(17) . . ?
N6 C20 C21 122.25(19) . . ?
N6 C20 C24 116.36(19) . . ?
C21 C20 C24 121.38(19) . . ?
C22 C21 C20 118.77(19) . . ?
C22 C21 H21 120.6 . . ?
C20 C21 H21 120.6 . . ?
C21 C22 C23 120.2(2) . . ?
C21 C22 H22 119.9 . . ?
C23 C22 H22 119.9 . . ?
C22 C23 C19 117.8(2) . . ?
C22 C23 H23 121.1 . . ?
C19 C23 H23 121.1 . . ?
C20 C24 H24A 109.5 . . ?
C20 C24 H24B 109.5 . . ?
H24A C24 H24B 109.5 . . ?
C20 C24 H24C 109.5 . . ?
H24A C24 H24C 109.5 . . ?
H24B C24 H24C 109.5 . . ?

loop_
_geom_bond_atom_site_label_1
_geom_bond_atom_site_label_2
_geom_bond_distance
_geom_bond_site_symmetry_2
_geom_bond_publ_flag
Sn1 N4 2.1643(16) . ?
Sn1 N1 2.2319(14) . ?
Sn1 N2 2.3678(15) . ?
Sn1 N5 2.4643(15) . ?
N1 C1 1.364(2) . ?
N1 C7 1.383(2) . ?
C1 N2 1.364(2) . ?
C1 C5 1.403(3) . ?
C2 N2 1.342(2) . ?
C2 C3 1.382(3) . ?
C2 C6 1.493(3) . ?
N3 C7 1.343(2) . ?
N3 C8 1.347(2) . ?
C3 C4 1.389(3) . ?
C3 H3 0.9500 . ?
N4 C13 1.360(2) . ?
N4 C19 1.399(2) . ?
C4 C5 1.376(3) . ?
C4 H4 0.9500 . ?
N5 C14 1.345(2) . ?
N5 C13 1.363(2) . ?
C5 H5 0.9500 . ?
C6 H6A 0.9800 . ?
C6 H6B 0.9800 . ?
C6 H6C 0.9800 . ?
N6 C19 1.341(2) . ?
N6 C20 1.348(2) . ?
C7 C11 1.405(3) . ?
C9 C8 1.381(3) . ?
C9 C10 1.390(3) . ?
C9 H9 0.9500 . ?
C8 C12 1.502(3) . ?
C10 C11 1.376(3) . ?
C10 H10 0.9500 . ?
C11 H11 0.9500 . ?
C12 H12A 0.9800 . ?
C12 H12B 0.9800 . ?
C12 H12C 0.9800 . ?
C13 C17 1.406(3) . ?
C14 C15 1.381(3) . ?
C14 C18 1.502(3) . ?
C15 C16 1.390(3) . ?
C15 H15 0.9500 . ?
C16 C17 1.378(3) . ?
C16 H16 0.9500 . ?
C17 H17 0.9500 . ?
C18 H18A 0.9800 . ?
C18 H18B 0.9800 . ?
C18 H18C 0.9800 . ?
C19 C23 1.398(3) . ?
C20 C21 1.390(3) . ?
C20 C24 1.502(3) . ?
C21 C22 1.370(3) . ?
C21 H21 0.9500 . ?
C22 C23 1.382(3) . ?
C22 H22 0.9500 . ?
C23 H23 0.9500 . ?
C24 H24A 0.9800 . ?
C24 H24B 0.9800 . ?
C24 H24C 0.9800 . ?
